data_4076430
loop_
_publ_author_name
'Panda, Tarun K.'
'Yamamoto, Keishi'
'Yamamoto, Koji'
'Kaneko, Hiroshi'
'Yang, Yi'
'Tsurugi, Hayato'
'Mashima, Kazushi'

_publ_section_title
;
 Preparation and Structure of Iminopyrrolyl and Amidopyrrolyl Complexes of
 Group 2 Metals
;
_journal_issue 6
_journal_name_full Organometallics
_journal_page_first 2268
_journal_paper_doi 10.1021/om201210y
_journal_volume 31
_journal_year 2012
_chemical_formula_sum 'C31 H55 Ca N3 O2 Si2'
_chemical_formula_weight 598.04
_chemical_name_common 4a
_chemical_name_systematic
; 
 ? 
;
_space_group_IT_number 14
_symmetry_cell_setting monoclinic
_symmetry_space_group_name_Hall '-P 2yn'
_symmetry_space_group_name_H-M 'P 1 21/n 1'
_atom_sites_solution_hydrogens geom
_atom_sites_solution_primary direct
_atom_sites_solution_secondary difmap
_audit_creation_method SHELXL-97
_cell_angle_alpha 90.00
_cell_angle_beta 96.069(4)
_cell_angle_gamma 90.00
_cell_formula_units_Z 4
_cell_length_a 10.6913(9)
_cell_length_b 15.3420(11)
_cell_length_c 22.2988(17)
_cell_measurement_reflns_used 5800
_cell_measurement_temperature 113(2)
_cell_measurement_theta_max 27.46
_cell_measurement_theta_min 3.06
_cell_volume 3637.1(5)
_computing_cell_refinement CrystalClear
_computing_data_collection 'CrystalClear (Rigaku Inc., 2007)'
_computing_data_reduction CrystalClear
_computing_molecular_graphics 'CrystalStructure 4.0'
_computing_publication_material 'CrystalStructure 4.0 (Rigaku, 2010)'
_computing_structure_refinement 'SHELXL-97 (Sheldrick, 1997)'
_computing_structure_solution 'SHELXS-97 (Sheldrick, 1990)'
_diffrn_ambient_temperature 113(2)
_diffrn_detector_area_resol_mean 7.314
_diffrn_measured_fraction_theta_full 0.997
_diffrn_measured_fraction_theta_max 0.997
_diffrn_measurement_device_type 'Rigaku Mercury70'
_diffrn_measurement_method \w
_diffrn_radiation_monochromator graphite
_diffrn_radiation_source 'fine-focus sealed tube'
_diffrn_radiation_type MoK\a
_diffrn_radiation_wavelength 0.71075
_diffrn_reflns_av_R_equivalents 0.0810
_diffrn_reflns_av_sigmaI/netI 0.0735
_diffrn_reflns_limit_h_max 13
_diffrn_reflns_limit_h_min -13
_diffrn_reflns_limit_k_max 18
_diffrn_reflns_limit_k_min -19
_diffrn_reflns_limit_l_max 28
_diffrn_reflns_limit_l_min -28
_diffrn_reflns_number 34738
_diffrn_reflns_theta_full 27.45
_diffrn_reflns_theta_max 27.45
_diffrn_reflns_theta_min 3.06
_diffrn_standards_number 0
_exptl_absorpt_coefficient_mu 0.267
_exptl_absorpt_correction_T_max 0.9561
_exptl_absorpt_correction_T_min 0.9055
_exptl_absorpt_correction_type multi-scan
_exptl_absorpt_process_details 'REQAB (Rigaku, 1998)'
_exptl_crystal_colour colorless
_exptl_crystal_density_diffrn 1.092
_exptl_crystal_density_method 'not measured'
_exptl_crystal_description block
_exptl_crystal_F_000 1304
_exptl_crystal_size_max 0.38
_exptl_crystal_size_mid 0.32
_exptl_crystal_size_min 0.17
_refine_diff_density_max 0.318
_refine_diff_density_min -0.348
_refine_diff_density_rms 0.062
_refine_ls_extinction_method none
_refine_ls_goodness_of_fit_ref 1.061
_refine_ls_hydrogen_treatment mixed
_refine_ls_matrix_type full
_refine_ls_number_parameters 373
_refine_ls_number_reflns 8270
_refine_ls_number_restraints 0
_refine_ls_restrained_S_all 1.061
_refine_ls_R_factor_all 0.1008
_refine_ls_R_factor_gt 0.0625
_refine_ls_shift/su_max 0.001
_refine_ls_shift/su_mean 0.000
_refine_ls_structure_factor_coef Fsqd
_refine_ls_weighting_details 'calc w=1/[\s^2^(Fo^2^)+(0.0552P)^2^+1.5640P] where P=(Fo^2^+2Fc^2^)/3'
_refine_ls_weighting_scheme calc
_refine_ls_wR_factor_gt 0.1303
_refine_ls_wR_factor_ref 0.1503
_reflns_number_gt 5627
_reflns_number_total 8270
_reflns_threshold_expression >2sigma(I)
_cod_data_source_file om201210y_si_002.cif
_cod_data_source_block 4a
_cod_database_code 4076430

loop_
_symmetry_equiv_pos_as_xyz
'x, y, z'
'-x+1/2, y+1/2, -z+1/2'
'-x, -y, -z'
'x-1/2, -y-1/2, z-1/2'

loop_
_atom_site_label
_atom_site_type_symbol
_atom_site_fract_x
_atom_site_fract_y
_atom_site_fract_z
_atom_site_U_iso_or_equiv
_atom_site_adp_type
_atom_site_occupancy
_atom_site_symmetry_multiplicity
_atom_site_calc_flag
_atom_site_refinement_flags
_atom_site_disorder_assembly
_atom_site_disorder_group
Ca1 Ca 0.92147(5) 0.80906(3) 0.15669(2) 0.02514(14) Uani 1 1 d . . .
Si1 Si 1.08905(7) 0.63502(5) 0.21820(3) 0.03113(19) Uani 1 1 d . . .
Si2 Si 1.09881(7) 0.80756(5) 0.28801(3) 0.0327(2) Uani 1 1 d . . .
O1 O 1.09576(17) 0.86603(12) 0.11042(8) 0.0328(4) Uani 1 1 d . . .
O2 O 0.73908(17) 0.77548(12) 0.20683(8) 0.0344(5) Uani 1 1 d . B .
N1 N 0.8139(2) 0.93962(14) 0.12354(9) 0.0292(5) Uani 1 1 d . . .
N2 N 0.80443(19) 0.77734(13) 0.05777(9) 0.0243(5) Uani 1 1 d . . .
N3 N 1.05297(19) 0.73963(13) 0.23068(9) 0.0265(5) Uani 1 1 d . . .
C1 C 0.7894(3) 1.02274(18) 0.13869(13) 0.0354(7) Uani 1 1 d . . .
H1 H 0.8292 1.0512 0.1735 0.042 Uiso 1 1 calc R . .
C2 C 0.6997(3) 1.06203(19) 0.09782(14) 0.0402(7) Uani 1 1 d . . .
H2A H 0.6679 1.1197 0.0994 0.048 Uiso 1 1 calc R . .
C3 C 0.6661(3) 0.99947(18) 0.05429(13) 0.0374(7) Uani 1 1 d . . .
H3 H 0.6064 1.0060 0.0199 0.045 Uiso 1 1 calc R . .
C4 C 0.7369(2) 0.92503(16) 0.07054(12) 0.0274(6) Uani 1 1 d . . .
C5 C 0.7348(2) 0.84348(18) 0.03927(12) 0.0283(6) Uani 1 1 d . . .
H5 H 0.678(3) 0.8375(18) 0.0011(13) 0.043(8) Uiso 1 1 d . . .
C6 C 0.7910(2) 0.69798(16) 0.02325(11) 0.0255(5) Uani 1 1 d . . .
C7 C 0.6907(2) 0.64128(17) 0.03067(11) 0.0291(6) Uani 1 1 d . . .
C8 C 0.6840(3) 0.56343(18) -0.00153(13) 0.0362(7) Uani 1 1 d . . .
H8A H 0.6161 0.5246 0.0023 0.043 Uiso 1 1 calc R . .
C9 C 0.7741(3) 0.54163(18) -0.03890(13) 0.0376(7) Uani 1 1 d . . .
H9A H 0.7675 0.4884 -0.0607 0.045 Uiso 1 1 calc R . .
C10 C 0.8742(3) 0.59717(18) -0.04464(12) 0.0334(6) Uani 1 1 d . . .
H10A H 0.9363 0.5812 -0.0701 0.040 Uiso 1 1 calc R . .
C11 C 0.8852(2) 0.67581(17) -0.01372(11) 0.0263(6) Uani 1 1 d . . .
C12 C 0.5914(3) 0.6619(2) 0.07244(14) 0.0395(7) Uani 1 1 d . . .
H12 H 0.619(3) 0.7110(19) 0.0982(14) 0.046(9) Uiso 1 1 d . . .
C13 C 0.4668(3) 0.6881(2) 0.03675(17) 0.0552(9) Uani 1 1 d . . .
H13A H 0.4364 0.6401 0.0100 0.066 Uiso 1 1 calc R . .
H13B H 0.4798 0.7400 0.0126 0.066 Uiso 1 1 calc R . .
H13C H 0.4045 0.7008 0.0648 0.066 Uiso 1 1 calc R . .
C14 C 0.5717(3) 0.5868(2) 0.11555(15) 0.0513(9) Uani 1 1 d . . .
H14A H 0.5218 0.5409 0.0938 0.062 Uiso 1 1 calc R . .
H14B H 0.5271 0.6082 0.1488 0.062 Uiso 1 1 calc R . .
H14C H 0.6535 0.5631 0.1317 0.062 Uiso 1 1 calc R . .
C15 C 0.9925(3) 0.73873(18) -0.02131(12) 0.0312(6) Uani 1 1 d . . .
H15 H 1.008(2) 0.7715(16) 0.0173(12) 0.027(7) Uiso 1 1 d . . .
C16 C 0.9546(3) 0.80543(18) -0.07052(13) 0.0384(7) Uani 1 1 d . . .
H16A H 0.9365 0.7755 -0.1093 0.046 Uiso 1 1 calc R . .
H16B H 1.0236 0.8469 -0.0730 0.046 Uiso 1 1 calc R . .
H16C H 0.8794 0.8368 -0.0609 0.046 Uiso 1 1 calc R . .
C17 C 1.1145(3) 0.6937(2) -0.03337(13) 0.0410(7) Uani 1 1 d . . .
H17A H 1.1368 0.6498 -0.0021 0.049 Uiso 1 1 calc R . .
H17B H 1.1820 0.7370 -0.0328 0.049 Uiso 1 1 calc R . .
H17C H 1.1032 0.6652 -0.0729 0.049 Uiso 1 1 calc R . .
C18 C 1.0158(4) 0.6048(2) 0.14064(15) 0.0596(10) Uani 1 1 d . . .
H18A H 1.0490 0.6428 0.1107 0.071 Uiso 1 1 calc R . .
H18B H 0.9243 0.6119 0.1385 0.071 Uiso 1 1 calc R . .
H18C H 1.0358 0.5440 0.1322 0.071 Uiso 1 1 calc R . .
C19 C 1.0261(3) 0.55446(19) 0.27067(14) 0.0439(8) Uani 1 1 d . . .
H19A H 0.9348 0.5613 0.2694 0.053 Uiso 1 1 calc R . .
H19B H 1.0651 0.5648 0.3118 0.053 Uiso 1 1 calc R . .
H19C H 1.0457 0.4952 0.2582 0.053 Uiso 1 1 calc R . .
C20 C 1.2619(3) 0.6124(2) 0.22052(19) 0.0616(10) Uani 1 1 d . . .
H20A H 1.3036 0.6276 0.2604 0.074 Uiso 1 1 calc R . .
H20B H 1.2974 0.6474 0.1897 0.074 Uiso 1 1 calc R . .
H20C H 1.2750 0.5504 0.2127 0.074 Uiso 1 1 calc R . .
C21 C 1.2684(3) 0.8413(2) 0.29092(14) 0.0445(8) Uani 1 1 d . . .
H21A H 1.2803 0.8769 0.2555 0.053 Uiso 1 1 calc R . .
H21B H 1.3216 0.7893 0.2912 0.053 Uiso 1 1 calc R . .
H21C H 1.2915 0.8753 0.3276 0.053 Uiso 1 1 calc R . .
C22 C 1.0765(4) 0.7647(3) 0.36503(13) 0.0613(10) Uani 1 1 d . . .
H22 H 0.9865 0.7584 0.3688 0.074 Uiso 1 1 calc R . .
H22A H 1.1136 0.8056 0.3957 0.074 Uiso 1 1 calc R . .
H22B H 1.1178 0.7079 0.3708 0.074 Uiso 1 1 calc R . .
C23 C 1.0049(3) 0.9116(2) 0.27591(15) 0.0492(8) Uani 1 1 d . . .
H23 H 0.9163 0.8998 0.2804 0.059 Uiso 1 1 calc R . .
H23A H 1.0123 0.9339 0.2353 0.059 Uiso 1 1 calc R . .
H23B H 1.0374 0.9551 0.3058 0.059 Uiso 1 1 calc R . .
C24 C 1.2202(2) 0.82674(18) 0.11497(13) 0.0340(6) Uani 1 1 d . . .
H24A H 1.2235 0.7802 0.0844 0.041 Uiso 1 1 calc R . .
H24B H 1.2415 0.8010 0.1555 0.041 Uiso 1 1 calc R . .
C25 C 1.3112(3) 0.8990(2) 0.10415(17) 0.0525(9) Uani 1 1 d . . .
H25A H 1.3500 0.8890 0.0664 0.063 Uiso 1 1 calc R . .
H25B H 1.3786 0.9034 0.1381 0.063 Uiso 1 1 calc R . .
C26 C 1.2310(3) 0.98100(19) 0.09956(15) 0.0448(8) Uani 1 1 d . . .
H26A H 1.2313 1.0099 0.1393 0.054 Uiso 1 1 calc R . .
H26B H 1.2609 1.0228 0.0704 0.054 Uiso 1 1 calc R . .
C27 C 1.1036(3) 0.94700(19) 0.07798(14) 0.0418(7) Uani 1 1 d . . .
H27A H 1.0372 0.9881 0.0877 0.050 Uiso 1 1 calc R . .
H27B H 1.0953 0.9369 0.0339 0.050 Uiso 1 1 calc R . .
C28 C 0.7393(3) 0.71161(19) 0.25462(13) 0.0367(7) Uani 1 1 d . . .
H28A H 0.8253 0.6894 0.2666 0.044 Uiso 1 1 calc R A 1
H28B H 0.6833 0.6620 0.2422 0.044 Uiso 1 1 calc R A 1
C29A C 0.6889(11) 0.7645(7) 0.3069(5) 0.049(3) Uani 0.50 1 d P B 1
H29A H 0.6305 0.7286 0.3281 0.059 Uiso 0.50 1 calc PR B 1
H29B H 0.7592 0.7838 0.3364 0.059 Uiso 0.50 1 calc PR B 1
C29B C 0.6434(10) 0.7369(7) 0.2955(6) 0.047(3) Uani 0.50 1 d P B 2
H29C H 0.6756 0.7292 0.3385 0.057 Uiso 0.50 1 calc PR B 2
H29D H 0.5645 0.7034 0.2867 0.057 Uiso 0.50 1 calc PR B 2
C30 C 0.6239(3) 0.8389(2) 0.27828(14) 0.0495(8) Uani 1 1 d . . .
H30A H 0.6650 0.8937 0.2932 0.059 Uiso 1 1 calc R B 1
H30B H 0.5353 0.8399 0.2874 0.059 Uiso 1 1 calc R B 1
C31 C 0.6298(3) 0.8301(2) 0.21131(14) 0.0437(8) Uani 1 1 d . B .
H31A H 0.5527 0.8021 0.1916 0.052 Uiso 1 1 calc R . .
H31B H 0.6404 0.8877 0.1925 0.052 Uiso 1 1 calc R . .

loop_
_atom_site_aniso_label
_atom_site_aniso_U_11
_atom_site_aniso_U_22
_atom_site_aniso_U_33
_atom_site_aniso_U_23
_atom_site_aniso_U_13
_atom_site_aniso_U_12
Ca1 0.0266(3) 0.0251(3) 0.0236(3) 0.0003(2) 0.0020(2) 0.0018(2)
Si1 0.0329(4) 0.0285(4) 0.0323(4) 0.0024(3) 0.0053(3) 0.0059(3)
Si2 0.0351(4) 0.0362(5) 0.0264(4) -0.0019(3) 0.0012(3) -0.0084(3)
O1 0.0319(10) 0.0299(10) 0.0375(11) 0.0080(8) 0.0072(8) 0.0033(8)
O2 0.0306(10) 0.0400(12) 0.0339(10) 0.0094(9) 0.0092(8) 0.0098(9)
N1 0.0311(12) 0.0254(12) 0.0311(12) -0.0031(10) 0.0042(9) 0.0007(10)
N2 0.0272(11) 0.0228(11) 0.0237(10) -0.0022(9) 0.0060(9) -0.0007(9)
N3 0.0280(11) 0.0243(12) 0.0263(11) 0.0024(9) -0.0009(9) 0.0008(9)
C1 0.0395(16) 0.0265(15) 0.0407(16) -0.0061(12) 0.0062(13) 0.0021(12)
C2 0.0396(17) 0.0273(16) 0.0544(19) -0.0016(14) 0.0085(14) 0.0098(13)
C3 0.0356(16) 0.0317(16) 0.0440(17) 0.0035(13) 0.0000(13) 0.0071(13)
C4 0.0273(13) 0.0244(14) 0.0309(14) 0.0011(11) 0.0050(11) 0.0011(11)
C5 0.0249(13) 0.0337(15) 0.0263(13) 0.0021(11) 0.0028(11) -0.0015(12)
C6 0.0310(14) 0.0236(14) 0.0214(12) -0.0003(10) 0.0006(10) -0.0009(11)
C7 0.0302(14) 0.0285(15) 0.0286(13) -0.0014(11) 0.0033(11) -0.0020(11)
C8 0.0393(16) 0.0273(15) 0.0415(16) -0.0024(13) 0.0018(13) -0.0060(13)
C9 0.0491(18) 0.0252(15) 0.0388(16) -0.0079(12) 0.0057(13) -0.0017(13)
C10 0.0389(16) 0.0332(16) 0.0287(14) -0.0038(12) 0.0065(12) 0.0053(13)
C11 0.0297(13) 0.0271(14) 0.0218(12) 0.0010(10) 0.0009(10) 0.0012(11)
C12 0.0385(17) 0.0346(17) 0.0479(18) -0.0077(14) 0.0167(14) -0.0108(14)
C13 0.0413(18) 0.045(2) 0.081(3) -0.0064(18) 0.0166(18) 0.0035(16)
C14 0.059(2) 0.050(2) 0.0483(19) -0.0043(16) 0.0204(16) -0.0135(17)
C15 0.0309(14) 0.0350(16) 0.0287(14) -0.0062(12) 0.0074(11) 0.0000(12)
C16 0.0421(17) 0.0351(16) 0.0397(16) 0.0039(13) 0.0127(13) -0.0014(13)
C17 0.0328(15) 0.052(2) 0.0393(16) 0.0027(14) 0.0090(13) 0.0033(14)
C18 0.093(3) 0.042(2) 0.0429(19) -0.0129(16) 0.0027(18) 0.0119(19)
C19 0.0475(18) 0.0322(17) 0.0537(19) 0.0063(14) 0.0136(15) 0.0079(14)
C20 0.0416(19) 0.046(2) 0.101(3) 0.019(2) 0.027(2) 0.0096(16)
C21 0.0409(17) 0.0491(19) 0.0414(17) 0.0032(15) -0.0063(14) -0.0072(15)
C22 0.079(3) 0.075(3) 0.0303(16) -0.0081(17) 0.0072(16) -0.038(2)
C23 0.0445(18) 0.0399(19) 0.064(2) -0.0229(16) 0.0074(16) -0.0060(15)
C24 0.0281(14) 0.0372(17) 0.0369(15) 0.0016(12) 0.0049(12) 0.0043(12)
C25 0.0381(18) 0.0396(19) 0.080(3) 0.0134(17) 0.0086(17) -0.0014(15)
C26 0.0445(18) 0.0324(17) 0.059(2) 0.0026(15) 0.0097(15) -0.0037(14)
C27 0.0405(17) 0.0353(17) 0.0507(18) 0.0128(14) 0.0088(14) 0.0018(14)
C28 0.0350(16) 0.0375(17) 0.0397(16) 0.0131(13) 0.0139(13) 0.0072(13)
C29A 0.062(8) 0.048(7) 0.042(5) 0.014(5) 0.028(5) 0.010(5)
C29B 0.052(7) 0.037(6) 0.055(6) 0.018(5) 0.023(5) 0.011(4)
C30 0.0464(19) 0.053(2) 0.052(2) 0.0039(16) 0.0190(16) 0.0142(16)
C31 0.0306(15) 0.054(2) 0.0483(18) 0.0124(15) 0.0096(13) 0.0149(14)

loop_
_atom_type_symbol
_atom_type_description
_atom_type_scat_dispersion_real
_atom_type_scat_dispersion_imag
_atom_type_scat_source
C C 0.0033 0.0016 'International Tables Vol C Tables 4.2.6.8 and 6.1.1.4'
H H 0.0000 0.0000 'International Tables Vol C Tables 4.2.6.8 and 6.1.1.4'
Ca Ca 0.2262 0.3064 'International Tables Vol C Tables 4.2.6.8 and 6.1.1.4'
N N 0.0061 0.0033 'International Tables Vol C Tables 4.2.6.8 and 6.1.1.4'
O O 0.0106 0.0060 'International Tables Vol C Tables 4.2.6.8 and 6.1.1.4'
Si Si 0.0817 0.0704 'International Tables Vol C Tables 4.2.6.8 and 6.1.1.4'

loop_
_geom_angle_atom_site_label_1
_geom_angle_atom_site_label_2
_geom_angle_atom_site_label_3
_geom_angle
N3 Ca1 N1 147.59(8)
N3 Ca1 O1 91.92(7)
N1 Ca1 O1 86.08(7)
N3 Ca1 O2 91.79(7)
N1 Ca1 O2 86.32(7)
O1 Ca1 O2 170.88(7)
N3 Ca1 N2 139.48(7)
N1 Ca1 N2 72.93(7)
O1 Ca1 N2 91.78(7)
O2 Ca1 N2 90.80(7)
N3 Ca1 C23 61.91(8)
N1 Ca1 C23 85.76(8)
O1 Ca1 C23 91.01(8)
O2 Ca1 C23 83.41(8)
N2 Ca1 C23 158.26(8)
N3 Ca1 C4 171.43(7)
N1 Ca1 C4 24.28(7)
O1 Ca1 C4 89.83(6)
O2 Ca1 C4 85.30(6)
N2 Ca1 C4 48.78(7)
C23 Ca1 C4 109.68(8)
N3 Ca1 C5 161.87(7)
N1 Ca1 C5 50.42(7)
O1 Ca1 C5 91.96(6)
O2 Ca1 C5 87.08(7)
N2 Ca1 C5 22.64(7)
C23 Ca1 C5 135.69(8)
C4 Ca1 C5 26.18(7)
N3 Ca1 Si2 28.19(5)
N1 Ca1 Si2 119.40(6)
O1 Ca1 Si2 89.12(5)
O2 Ca1 Si2 90.22(5)
N2 Ca1 Si2 167.67(5)
C23 Ca1 Si2 33.92(6)
C4 Ca1 Si2 143.54(5)
C5 Ca1 Si2 169.60(5)
N3 Ca1 Si1 25.95(5)
N1 Ca1 Si1 173.54(6)
O1 Ca1 Si1 93.40(5)
O2 Ca1 Si1 93.58(5)
N2 Ca1 Si1 113.53(5)
C23 Ca1 Si1 87.81(6)
C4 Ca1 Si1 162.17(5)
C5 Ca1 Si1 136.04(5)
Si2 Ca1 Si1 54.14(2)
N3 Si1 C19 114.98(12)
N3 Si1 C20 114.50(14)
C19 Si1 C20 106.16(15)
N3 Si1 C18 107.90(13)
C19 Si1 C18 105.63(16)
C20 Si1 C18 107.07(18)
C19 Si1 Ca1 123.88(10)
C20 Si1 Ca1 128.91(11)
C18 Si1 Ca1 70.97(11)
N3 Si2 C22 115.06(13)
N3 Si2 C21 113.54(13)
C22 Si2 C21 106.27(15)
N3 Si2 C23 107.89(12)
C22 Si2 C23 108.02(17)
C21 Si2 C23 105.55(14)
C22 Si2 Ca1 133.97(11)
C21 Si2 Ca1 119.19(10)
C23 Si2 Ca1 67.82(10)
C27 O1 C24 106.9(2)
C27 O1 Ca1 128.32(16)
C24 O1 Ca1 124.60(15)
C28 O2 C31 106.22(19)
C28 O2 Ca1 123.31(15)
C31 O2 Ca1 127.40(16)
C1 N1 C4 104.6(2)
C1 N1 Ca1 144.45(18)
C4 N1 Ca1 110.61(16)
C5 N2 C6 118.0(2)
C5 N2 Ca1 110.44(17)
C6 N2 Ca1 131.10(15)
Si1 N3 Si2 131.62(13)
Si1 N3 Ca1 117.05(11)
Si2 N3 Ca1 111.31(11)
N1 C1 C2 112.6(3)
C3 C2 C1 105.6(2)
C2 C3 C4 107.0(3)
N1 C4 C3 110.2(2)
N1 C4 C5 122.3(2)
C3 C4 C5 127.5(2)
N1 C4 Ca1 45.12(12)
C3 C4 Ca1 155.0(2)
C5 C4 Ca1 77.30(15)
N2 C5 C4 123.3(2)
N2 C5 Ca1 46.92(13)
C4 C5 Ca1 76.51(15)
C7 C6 C11 121.4(2)
C7 C6 N2 119.7(2)
C11 C6 N2 118.7(2)
C8 C7 C6 118.0(2)
C8 C7 C12 119.6(2)
C6 C7 C12 122.4(2)
C9 C8 C7 121.2(3)
C8 C9 C10 120.2(3)
C9 C10 C11 121.0(3)
C10 C11 C6 118.2(2)
C10 C11 C15 121.4(2)
C6 C11 C15 120.4(2)
C7 C12 C14 112.4(3)
C7 C12 C13 111.2(3)
C14 C12 C13 110.8(3)
C11 C15 C16 111.1(2)
C11 C15 C17 113.6(2)
C16 C15 C17 110.1(2)
Si2 C23 Ca1 78.26(10)
O1 C24 C25 106.5(2)
C24 C25 C26 104.5(2)
C27 C26 C25 102.8(2)
O1 C27 C26 103.8(2)
O2 C28 C29B 109.0(5)
O2 C28 C29A 102.9(5)
C30 C29A C28 105.5(7)
C28 C29B C30 100.7(6)
C29A C30 C31 107.3(5)
C31 C30 C29B 97.5(5)
O2 C31 C30 103.8(2)

loop_
_geom_bond_atom_site_label_1
_geom_bond_atom_site_label_2
_geom_bond_distance
Ca1 N3 2.312(2)
Ca1 N1 2.388(2)
Ca1 O1 2.3890(18)
Ca1 O2 2.4040(18)
Ca1 N2 2.467(2)
Ca1 C23 3.136(3)
Ca1 C4 3.154(3)
Ca1 C5 3.164(3)
Ca1 Si2 3.3162(9)
Ca1 Si1 3.4208(9)
Si1 N3 1.681(2)
Si1 C19 1.875(3)
Si1 C20 1.875(3)
Si1 C18 1.880(3)
Si2 N3 1.682(2)
Si2 C22 1.877(3)
Si2 C21 1.880(3)
Si2 C23 1.890(3)
O1 C27 1.444(3)
O1 C24 1.455(3)
O2 C28 1.447(3)
O2 C31 1.449(3)
N1 C1 1.352(3)
N1 C4 1.385(3)
N2 C5 1.300(3)
N2 C6 1.439(3)
C1 C2 1.389(4)
C2 C3 1.385(4)
C3 C4 1.396(4)
C4 C5 1.431(4)
C6 C7 1.404(3)
C6 C11 1.409(3)
C7 C8 1.392(4)
C7 C12 1.518(4)
C8 C9 1.380(4)
C9 C10 1.384(4)
C10 C11 1.388(4)
C11 C15 1.522(4)
C12 C14 1.529(4)
C12 C13 1.531(4)
C15 C16 1.524(4)
C15 C17 1.526(4)
C24 C25 1.511(4)
C25 C26 1.519(4)
C26 C27 1.490(4)
C28 C29B 1.494(13)
C28 C29A 1.563(12)
C29A C30 1.448(13)
C29B C30 1.619(12)
C30 C31 1.507(4)
